data_1572204
loop_
_publ_author_name
'Norouzinyanlakvan, Somayeh'
'Ovens, Jeffrey'
'Richeson, Darrin'

_publ_section_title
;
 Electrocatalytic reduction of nitrite to ammonium ion using Ni(ii)
 complexes with redox-active di(imino)pyridine ligands
;
_journal_issue 18
_journal_name_full 'Catalysis Science &amp; Technology'
_journal_page_first 5422
_journal_page_last 5429
_journal_paper_doi 10.1039/D4CY00715H
_journal_volume 14
_journal_year 2024
_chemical_formula_moiety 'C44 H49 Br2 Cl2 N3 Ni'
_chemical_formula_sum 'C44 H49 Br2 Cl2 N3 Ni'
_chemical_formula_weight 909.29
_space_group_crystal_system triclinic
_space_group_IT_number 1
_space_group_name_Hall 'P 1'
_space_group_name_H-M_alt 'P 1'
_atom_sites_solution_hydrogens geom
_atom_sites_solution_primary direct
_audit_update_record
;
2024-07-22 deposited with the CCDC.	2024-07-25 downloaded from the CCDC.
;
_cell_angle_alpha 93.325(2)
_cell_angle_beta 107.464(2)
_cell_angle_gamma 114.272(2)
_cell_formula_units_Z 1
_cell_length_a 9.5290(6)
_cell_length_b 9.7708(6)
_cell_length_c 13.6707(9)
_cell_measurement_reflns_used 9928
_cell_measurement_temperature 203(2)
_cell_measurement_theta_max 26.57
_cell_measurement_theta_min 2.34
_cell_volume 1082.49(12)
_computing_cell_refinement 'Bruker SAINT'
_computing_data_collection 'Bruker APEX3'
_computing_data_reduction 'Bruker SAINT'
_computing_structure_refinement 'SHELXL-2018/3 (Sheldrick, 2018)'
_computing_structure_solution
; 
 SHELXT 2014/5 (Sheldrick, 2014)
;
_diffrn_ambient_temperature 203(2)
_diffrn_measured_fraction_theta_full 0.999
_diffrn_measured_fraction_theta_max 0.988
_diffrn_measurement_device_type 'Bruker APEX-II CCD'
_diffrn_measurement_method '\w and \phi scans'
_diffrn_radiation_monochromator graphite
_diffrn_radiation_type MoK\a
_diffrn_radiation_wavelength 0.71073
_diffrn_reflns_av_R_equivalents 0.0235
_diffrn_reflns_av_unetI/netI 0.0609
_diffrn_reflns_Laue_measured_fraction_full 0.999
_diffrn_reflns_Laue_measured_fraction_max 0.988
_diffrn_reflns_limit_h_max 11
_diffrn_reflns_limit_h_min -11
_diffrn_reflns_limit_k_max 12
_diffrn_reflns_limit_k_min -12
_diffrn_reflns_limit_l_max 16
_diffrn_reflns_limit_l_min -17
_diffrn_reflns_number 12372
_diffrn_reflns_point_group_measured_fraction_full 0.934
_diffrn_reflns_point_group_measured_fraction_max 0.908
_diffrn_reflns_theta_full 25.242
_diffrn_reflns_theta_max 26.576
_diffrn_reflns_theta_min 1.597
_exptl_absorpt_coefficient_mu 2.450
_exptl_absorpt_correction_T_max 0.7454
_exptl_absorpt_correction_T_min 0.5368
_exptl_absorpt_correction_type multi-scan
_exptl_absorpt_process_details SADABS
_exptl_crystal_colour purple
_exptl_crystal_density_diffrn 1.395
_exptl_crystal_description plate
_exptl_crystal_F_000 466
_exptl_crystal_size_max 0.918
_exptl_crystal_size_mid 0.49
_exptl_crystal_size_min 0.236
_refine_diff_density_max 0.743
_refine_diff_density_min -0.569
_refine_diff_density_rms 0.056
_refine_ls_abs_structure_details
;
 Flack x determined using 3246 quotients [(I+)-(I-)]/[(I+)+(I-)]
 (Parsons, Flack and Wagner, Acta Cryst. B69 (2013) 249-259).
;
_refine_ls_abs_structure_Flack 0.034(5)
_refine_ls_extinction_method none
_refine_ls_goodness_of_fit_ref 1.031
_refine_ls_hydrogen_treatment constr
_refine_ls_matrix_type full
_refine_ls_number_parameters 477
_refine_ls_number_reflns 8201
_refine_ls_number_restraints 3
_refine_ls_restrained_S_all 1.031
_refine_ls_R_factor_all 0.0321
_refine_ls_R_factor_gt 0.0296
_refine_ls_shift/su_max 0.001
_refine_ls_shift/su_mean 0.000
_refine_ls_structure_factor_coef Fsqd
_refine_ls_weighting_details 'w=1/[\s^2^(Fo^2^)+(0.0170P)^2^] where P=(Fo^2^+2Fc^2^)/3'
_refine_ls_weighting_scheme calc
_refine_ls_wR_factor_gt 0.0732
_refine_ls_wR_factor_ref 0.0749
_reflns_Friedel_coverage 0.838
_reflns_Friedel_fraction_full 0.870
_reflns_Friedel_fraction_max 0.828
_reflns_number_gt 7740
_reflns_number_total 8201
_reflns_threshold_expression 'I > 2\s(I)'
_cod_data_source_file d4cy00715h2.cif
_cod_data_source_block S0928
_cod_depositor_comments 'Adding full bibliography for 1572204.cif.'
_cod_database_code 1572204
_shelx_space_group_comment
;
The symmetry employed for this shelxl refinement is uniquely defined
by the following loop, which should always be used as a source of
symmetry information in preference to the above space-group names.
They are only intended as comments.
;
_shelx_shelxl_version_number 2018/3

loop_
_space_group_symop_operation_xyz
'x, y, z'

loop_
_atom_site_label
_atom_site_type_symbol
_atom_site_fract_x
_atom_site_fract_y
_atom_site_fract_z
_atom_site_U_iso_or_equiv
_atom_site_adp_type
_atom_site_occupancy
_atom_site_site_symmetry_order
_atom_site_calc_flag
_atom_site_refinement_flags_posn
_atom_site_refinement_flags_adp
_atom_site_refinement_flags_occupancy
_atom_site_disorder_assembly
_atom_site_disorder_group
Br1 Br 0.80683(4) 0.65514(4) 0.59694(3) 0.03288(12) Uani 1 1 d . . . . .
Cl1 Cl 1.0303(4) 0.8821(4) 0.9288(2) 0.1256(11) Uani 1 1 d . . . . .
Ni1 Ni 0.52124(6) 0.47662(5) 0.48985(4) 0.02142(12) Uani 1 1 d . . . . .
N1 N 0.4300(4) 0.4389(4) 0.6201(3) 0.0205(7) Uani 1 1 d . . . . .
N2 N 0.4592(4) 0.6446(4) 0.5044(3) 0.0216(7) Uani 1 1 d . . . . .
Cl2 Cl 0.7680(4) 0.9700(4) 0.8847(2) 0.1208(10) Uani 1 1 d . . . . .
N3 N 0.5301(4) 0.5658(4) 0.3485(3) 0.0233(7) Uani 1 1 d . . . . .
C1 C 0.3818(5) 0.3010(5) 0.6640(3) 0.0221(9) Uani 1 1 d . . . . .
C2 C 0.5017(5) 0.2789(5) 0.7410(3) 0.0249(9) Uani 1 1 d . . . . .
C3 C 0.4495(6) 0.1452(5) 0.7807(4) 0.0335(11) Uani 1 1 d . . . . .
H3 H 0.526719 0.129008 0.833824 0.040 Uiso 1 1 calc R U . . .
C4 C 0.2872(7) 0.0374(6) 0.7433(4) 0.0387(12) Uani 1 1 d . . . . .
H4 H 0.254244 -0.051176 0.771424 0.046 Uiso 1 1 calc R U . . .
C5 C 0.1728(6) 0.0586(5) 0.6648(4) 0.0357(11) Uani 1 1 d . . . . .
H5 H 0.062759 -0.017425 0.638901 0.043 Uiso 1 1 calc R U . . .
C6 C 0.2160(5) 0.1898(5) 0.6228(3) 0.0266(9) Uani 1 1 d . . . . .
C7 C 0.7653(6) 0.3184(6) 0.7237(4) 0.0417(13) Uani 1 1 d . . . . .
H7A H 0.714645 0.302635 0.648265 0.062 Uiso 1 1 calc R U . . .
H7B H 0.751306 0.220802 0.742770 0.062 Uiso 1 1 calc R U . . .
H7C H 0.881864 0.387866 0.745511 0.062 Uiso 1 1 calc R U . . .
C8 C 0.6842(6) 0.3872(5) 0.7775(4) 0.0291(10) Uani 1 1 d . . . . .
H8 H 0.695916 0.483941 0.753979 0.035 Uiso 1 1 calc R U . . .
C9 C 0.7706(7) 0.4272(7) 0.8963(4) 0.0455(13) Uani 1 1 d . . . . .
H9A H 0.765220 0.334926 0.921372 0.068 Uiso 1 1 calc R U . . .
H9B H 0.716630 0.470933 0.928793 0.068 Uiso 1 1 calc R U . . .
H9C H 0.884938 0.501065 0.914214 0.068 Uiso 1 1 calc R U . . .
C10 C 0.0120(8) 0.0748(9) 0.4405(5) 0.0671(19) Uani 1 1 d . . . . .
H10A H -0.064914 0.091157 0.383316 0.101 Uiso 1 1 calc R U . . .
H10B H -0.045059 -0.022683 0.458172 0.101 Uiso 1 1 calc R U . . .
H10C H 0.100058 0.073657 0.419320 0.101 Uiso 1 1 calc R U . . .
C11 C 0.0843(6) 0.2042(6) 0.5360(4) 0.0415(12) Uani 1 1 d . . . . .
H11 H 0.135330 0.303163 0.515207 0.050 Uiso 1 1 calc R U . . .
C12 C -0.0511(7) 0.2044(8) 0.5741(6) 0.0590(16) Uani 1 1 d . . . . .
H12A H -0.128184 0.225227 0.520133 0.089 Uiso 1 1 calc R U . . .
H12B H -0.002122 0.283182 0.637274 0.089 Uiso 1 1 calc R U . . .
H12C H -0.108789 0.104943 0.589185 0.089 Uiso 1 1 calc R U . . .
C13 C 0.3449(5) 0.5660(5) 0.7388(3) 0.0242(9) Uani 1 1 d . . . . .
C14 C 0.4291(7) 0.5583(6) 0.8392(4) 0.0362(11) Uani 1 1 d . . . . .
H14 H 0.516959 0.532785 0.851247 0.043 Uiso 1 1 calc R U . . .
C15 C 0.3823(8) 0.5888(6) 0.9215(4) 0.0475(14) Uani 1 1 d . . . . .
H15 H 0.438756 0.583965 0.989525 0.057 Uiso 1 1 calc R U . . .
C16 C 0.2533(7) 0.6262(6) 0.9041(4) 0.0467(13) Uani 1 1 d . . . . .
H16 H 0.223199 0.647474 0.960516 0.056 Uiso 1 1 calc R U . . .
C17 C 0.1693(7) 0.6326(6) 0.8057(4) 0.0405(12) Uani 1 1 d . . . . .
H17 H 0.081811 0.658552 0.794465 0.049 Uiso 1 1 calc R U . . .
C18 C 0.2127(6) 0.6011(5) 0.7228(4) 0.0299(10) Uani 1 1 d . . . . .
H18 H 0.152784 0.603147 0.654820 0.036 Uiso 1 1 calc R U . . .
C19 C 0.4029(5) 0.5487(5) 0.6513(3) 0.0219(8) Uani 1 1 d . . . . .
C20 C 0.4356(5) 0.6769(5) 0.5920(3) 0.0221(8) Uani 1 1 d . . . . .
C21 C 0.4449(6) 0.8189(5) 0.6242(4) 0.0296(10) Uani 1 1 d . . . . .
H21 H 0.428419 0.841147 0.686436 0.035 Uiso 1 1 calc R U . . .
C22 C 0.4791(6) 0.9266(5) 0.5625(4) 0.0348(11) Uani 1 1 d . . . . .
H22 H 0.485018 1.023215 0.582091 0.042 Uiso 1 1 calc R U . . .
C23 C 0.5045(6) 0.8915(5) 0.4719(3) 0.0302(10) Uani 1 1 d . . . . .
H23 H 0.529779 0.964446 0.429987 0.036 Uiso 1 1 calc R U . . .
C24 C 0.4923(5) 0.7481(5) 0.4437(3) 0.0231(9) Uani 1 1 d . . . . .
C25 C 0.5151(5) 0.6903(5) 0.3485(3) 0.0231(9) Uani 1 1 d . . . . .
C26 C 0.5122(6) 0.7801(5) 0.2637(3) 0.0278(9) Uani 1 1 d . . . . .
C27 C 0.3932(7) 0.8331(6) 0.2318(4) 0.0413(12) Uani 1 1 d . . . . .
H27 H 0.309888 0.806048 0.260666 0.050 Uiso 1 1 calc R U . . .
C28 C 0.3966(9) 0.9246(7) 0.1583(5) 0.0564(16) Uani 1 1 d . . . . .
H28 H 0.317516 0.961529 0.138549 0.068 Uiso 1 1 calc R U . . .
C29 C 0.5154(10) 0.9610(7) 0.1146(5) 0.0621(19) Uani 1 1 d . . . . .
H29 H 0.516364 1.021351 0.063416 0.074 Uiso 1 1 calc R U . . .
C30 C 0.6351(8) 0.9095(6) 0.1451(4) 0.0531(15) Uani 1 1 d . . . . .
H30 H 0.717652 0.936473 0.115590 0.064 Uiso 1 1 calc R U . . .
C31 C 0.6320(6) 0.8181(5) 0.2195(4) 0.0343(11) Uani 1 1 d . . . . .
H31 H 0.711891 0.782112 0.239707 0.041 Uiso 1 1 calc R U . . .
C32 C 0.5234(5) 0.4832(5) 0.2540(3) 0.0245(9) Uani 1 1 d . . . . .
C33 C 0.6699(6) 0.4935(6) 0.2435(4) 0.0318(10) Uani 1 1 d . . . . .
C34 C 0.6534(7) 0.4112(7) 0.1503(4) 0.0449(13) Uani 1 1 d . . . . .
H34 H 0.748459 0.416802 0.139690 0.054 Uiso 1 1 calc R U . . .
C35 C 0.5017(8) 0.3219(6) 0.0734(4) 0.0460(14) Uani 1 1 d . . . . .
H35 H 0.494217 0.270866 0.010171 0.055 Uiso 1 1 calc R U . . .
C36 C 0.3626(7) 0.3081(6) 0.0897(4) 0.0386(12) Uani 1 1 d . . . . .
H36 H 0.259443 0.242638 0.038408 0.046 Uiso 1 1 calc R U . . .
C37 C 0.3681(6) 0.3878(5) 0.1797(3) 0.0315(10) Uani 1 1 d . . . . .
C38 C 0.9691(8) 0.6895(9) 0.2888(6) 0.071(2) Uani 1 1 d . . . . .
H38A H 0.997225 0.628437 0.246878 0.107 Uiso 1 1 calc R U . . .
H38B H 1.066411 0.757019 0.348473 0.107 Uiso 1 1 calc R U . . .
H38C H 0.927648 0.750440 0.246506 0.107 Uiso 1 1 calc R U . . .
C39 C 0.8360(7) 0.5828(7) 0.3278(5) 0.0487(14) Uani 1 1 d . . . . .
H39 H 0.823648 0.648431 0.379318 0.058 Uiso 1 1 calc R U . . .
C40 C 0.8926(9) 0.4763(10) 0.3852(5) 0.072(2) Uani 1 1 d . . . . .
H40A H 0.807069 0.408267 0.408375 0.108 Uiso 1 1 calc R U . . .
H40B H 0.992125 0.536458 0.445555 0.108 Uiso 1 1 calc R U . . .
H40C H 0.914988 0.416092 0.338507 0.108 Uiso 1 1 calc R U . . .
C41 C 0.1110(7) 0.4217(8) 0.1127(5) 0.0579(16) Uani 1 1 d . . . . .
H41A H 0.088403 0.369861 0.043024 0.087 Uiso 1 1 calc R U . . .
H41B H 0.174551 0.531416 0.120642 0.087 Uiso 1 1 calc R U . . .
H41C H 0.007967 0.400884 0.122404 0.087 Uiso 1 1 calc R U . . .
C42 C 0.2075(6) 0.3642(7) 0.1933(4) 0.0438(13) Uani 1 1 d . . . . .
H42 H 0.234771 0.422933 0.263444 0.053 Uiso 1 1 calc R U . . .
C43 C 0.0991(8) 0.1918(8) 0.1884(5) 0.070(2) Uani 1 1 d . . . . .
H43A H 0.056906 0.134242 0.117229 0.105 Uiso 1 1 calc R U . . .
H43B H 0.007792 0.181677 0.210010 0.105 Uiso 1 1 calc R U . . .
H43C H 0.165131 0.152060 0.234993 0.105 Uiso 1 1 calc R U . . .
C45 C 0.9058(13) 0.9364(13) 0.8395(7) 0.114(4) Uani 1 1 d . . . . .
H45A H 0.843516 0.855898 0.775515 0.136 Uiso 1 1 calc R U . . .
H45B H 0.974378 1.030103 0.821211 0.136 Uiso 1 1 calc R U . . .
Br2 Br 0.45856(6) 0.22288(5) 0.42341(4) 0.04129(14) Uani 1 1 d . . . . .

loop_
_atom_site_aniso_label
_atom_site_aniso_U_11
_atom_site_aniso_U_22
_atom_site_aniso_U_33
_atom_site_aniso_U_23
_atom_site_aniso_U_13
_atom_site_aniso_U_12
Br1 0.0270(2) 0.0320(2) 0.0327(2) 0.00824(18) 0.00903(18) 0.00774(18)
Cl1 0.142(2) 0.136(2) 0.109(2) -0.0193(17) 0.0095(17) 0.103(2)
Ni1 0.0274(3) 0.0167(3) 0.0236(3) 0.0055(2) 0.0105(2) 0.0121(2)
N1 0.0222(17) 0.0161(17) 0.0227(17) 0.0068(13) 0.0079(14) 0.0078(14)
N2 0.0273(18) 0.0172(17) 0.0239(17) 0.0050(13) 0.0107(14) 0.0122(14)
Cl2 0.127(2) 0.158(3) 0.0887(17) 0.0102(17) 0.0087(15) 0.098(2)
N3 0.0280(18) 0.0252(19) 0.0234(18) 0.0083(15) 0.0131(15) 0.0149(16)
C1 0.029(2) 0.017(2) 0.025(2) 0.0069(16) 0.0156(18) 0.0093(17)
C2 0.032(2) 0.022(2) 0.029(2) 0.0086(17) 0.0169(19) 0.0145(19)
C3 0.047(3) 0.034(3) 0.037(3) 0.020(2) 0.021(2) 0.027(2)
C4 0.051(3) 0.027(3) 0.056(3) 0.020(2) 0.034(3) 0.021(2)
C5 0.033(2) 0.022(2) 0.051(3) 0.007(2) 0.024(2) 0.006(2)
C6 0.025(2) 0.023(2) 0.033(2) 0.0059(18) 0.0138(19) 0.0090(18)
C7 0.032(3) 0.043(3) 0.050(3) 0.009(3) 0.018(2) 0.015(2)
C8 0.029(2) 0.026(2) 0.031(2) 0.0108(19) 0.0080(19) 0.013(2)
C9 0.041(3) 0.057(4) 0.033(3) 0.008(2) 0.005(2) 0.023(3)
C10 0.050(3) 0.083(5) 0.042(3) -0.003(3) 0.006(3) 0.016(3)
C11 0.027(2) 0.032(3) 0.053(3) 0.012(2) 0.010(2) 0.004(2)
C12 0.031(3) 0.067(4) 0.079(4) 0.012(3) 0.015(3) 0.025(3)
C13 0.034(2) 0.017(2) 0.024(2) 0.0049(16) 0.0147(18) 0.0107(18)
C14 0.054(3) 0.036(3) 0.029(2) 0.010(2) 0.017(2) 0.028(2)
C15 0.078(4) 0.050(3) 0.026(3) 0.013(2) 0.023(3) 0.036(3)
C16 0.067(4) 0.042(3) 0.047(3) 0.009(2) 0.037(3) 0.027(3)
C17 0.047(3) 0.030(3) 0.054(3) 0.009(2) 0.032(3) 0.016(2)
C18 0.033(2) 0.024(2) 0.034(2) 0.0069(18) 0.014(2) 0.0119(19)
C19 0.022(2) 0.020(2) 0.022(2) 0.0038(16) 0.0075(16) 0.0078(17)
C20 0.026(2) 0.019(2) 0.023(2) 0.0032(16) 0.0100(17) 0.0102(17)
C21 0.046(3) 0.023(2) 0.029(2) 0.0054(18) 0.019(2) 0.020(2)
C22 0.054(3) 0.021(2) 0.040(3) 0.008(2) 0.023(2) 0.021(2)
C23 0.047(3) 0.021(2) 0.030(2) 0.0122(19) 0.019(2) 0.019(2)
C24 0.026(2) 0.018(2) 0.027(2) 0.0079(17) 0.0107(18) 0.0108(17)
C25 0.025(2) 0.023(2) 0.020(2) 0.0051(17) 0.0063(16) 0.0101(18)
C26 0.040(3) 0.023(2) 0.022(2) 0.0080(17) 0.0109(19) 0.015(2)
C27 0.052(3) 0.044(3) 0.043(3) 0.018(2) 0.020(3) 0.032(3)
C28 0.082(4) 0.058(4) 0.043(3) 0.020(3) 0.012(3) 0.050(4)
C29 0.102(5) 0.042(4) 0.041(3) 0.022(3) 0.025(3) 0.030(4)
C30 0.071(4) 0.036(3) 0.047(3) 0.018(3) 0.034(3) 0.009(3)
C31 0.042(3) 0.030(3) 0.030(2) 0.009(2) 0.014(2) 0.014(2)
C32 0.031(2) 0.022(2) 0.023(2) 0.0066(17) 0.0117(18) 0.0136(19)
C33 0.040(3) 0.037(3) 0.033(2) 0.012(2) 0.020(2) 0.025(2)
C34 0.059(3) 0.056(4) 0.043(3) 0.013(3) 0.030(3) 0.039(3)
C35 0.078(4) 0.042(3) 0.032(3) 0.008(2) 0.026(3) 0.035(3)
C36 0.055(3) 0.029(3) 0.031(3) 0.003(2) 0.017(2) 0.017(2)
C37 0.040(3) 0.025(2) 0.027(2) 0.0081(19) 0.012(2) 0.012(2)
C38 0.041(3) 0.094(6) 0.078(5) 0.000(4) 0.030(3) 0.027(4)
C39 0.039(3) 0.064(4) 0.049(3) 0.003(3) 0.019(3) 0.028(3)
C40 0.068(4) 0.122(7) 0.052(4) 0.021(4) 0.018(3) 0.070(5)
C41 0.045(3) 0.075(5) 0.055(4) 0.004(3) 0.013(3) 0.033(3)
C42 0.035(3) 0.055(4) 0.030(3) -0.001(2) 0.012(2) 0.011(3)
C43 0.044(3) 0.082(5) 0.054(4) 0.019(4) 0.015(3) 0.002(3)
C45 0.121(8) 0.154(10) 0.054(5) -0.004(5) 0.025(5) 0.059(7)
Br2 0.0725(4) 0.0238(2) 0.0372(3) 0.00872(19) 0.0216(2) 0.0288(2)

loop_
_atom_type_symbol
_atom_type_description
_atom_type_scat_dispersion_real
_atom_type_scat_dispersion_imag
_atom_type_scat_source
C C 0.0033 0.0016 'International Tables Vol C Tables 4.2.6.8 and 6.1.1.4'
H H 0.0000 0.0000 'International Tables Vol C Tables 4.2.6.8 and 6.1.1.4'
N N 0.0061 0.0033 'International Tables Vol C Tables 4.2.6.8 and 6.1.1.4'
Br Br -0.2901 2.4595 'International Tables Vol C Tables 4.2.6.8 and 6.1.1.4'
Ni Ni 0.3393 1.1124 'International Tables Vol C Tables 4.2.6.8 and 6.1.1.4'
Cl Cl 0.1484 0.1585 'International Tables Vol C Tables 4.2.6.8 and 6.1.1.4'

loop_
_geom_angle_atom_site_label_1
_geom_angle_atom_site_label_2
_geom_angle_atom_site_label_3
_geom_angle
_geom_angle_site_symmetry_1
_geom_angle_site_symmetry_3
_geom_angle_publ_flag
N2 Ni1 N3 76.90(13) . . ?
N2 Ni1 N1 77.16(13) . . ?
N3 Ni1 N1 151.54(13) . . ?
N2 Ni1 Br2 152.04(10) . . ?
N3 Ni1 Br2 98.00(10) . . ?
N1 Ni1 Br2 99.39(9) . . ?
N2 Ni1 Br1 89.17(10) . . ?
N3 Ni1 Br1 94.86(10) . . ?
N1 Ni1 Br1 96.28(9) . . ?
Br2 Ni1 Br1 118.77(3) . . ?
C19 N1 C1 119.1(3) . . ?
C19 N1 Ni1 112.6(3) . . ?
C1 N1 Ni1 127.9(3) . . ?
C20 N2 C24 121.0(4) . . ?
C20 N2 Ni1 117.9(3) . . ?
C24 N2 Ni1 117.9(3) . . ?
C25 N3 C32 120.8(3) . . ?
C25 N3 Ni1 113.4(3) . . ?
C32 N3 Ni1 124.9(3) . . ?
C2 C1 C6 121.9(4) . . ?
C2 C1 N1 119.8(4) . . ?
C6 C1 N1 118.2(4) . . ?
C3 C2 C1 117.6(4) . . ?
C3 C2 C8 119.1(4) . . ?
C1 C2 C8 123.2(4) . . ?
C4 C3 C2 121.1(4) . . ?
C4 C3 H3 119.4 . . ?
C2 C3 H3 119.4 . . ?
C3 C4 C5 120.2(4) . . ?
C3 C4 H4 119.9 . . ?
C5 C4 H4 119.9 . . ?
C4 C5 C6 121.7(4) . . ?
C4 C5 H5 119.2 . . ?
C6 C5 H5 119.2 . . ?
C5 C6 C1 117.4(4) . . ?
C5 C6 C11 118.7(4) . . ?
C1 C6 C11 123.9(4) . . ?
C8 C7 H7A 109.5 . . ?
C8 C7 H7B 109.5 . . ?
H7A C7 H7B 109.5 . . ?
C8 C7 H7C 109.5 . . ?
H7A C7 H7C 109.5 . . ?
H7B C7 H7C 109.5 . . ?
C2 C8 C7 108.8(4) . . ?
C2 C8 C9 114.0(4) . . ?
C7 C8 C9 111.1(4) . . ?
C2 C8 H8 107.6 . . ?
C7 C8 H8 107.6 . . ?
C9 C8 H8 107.6 . . ?
C8 C9 H9A 109.5 . . ?
C8 C9 H9B 109.5 . . ?
H9A C9 H9B 109.5 . . ?
C8 C9 H9C 109.5 . . ?
H9A C9 H9C 109.5 . . ?
H9B C9 H9C 109.5 . . ?
C11 C10 H10A 109.5 . . ?
C11 C10 H10B 109.5 . . ?
H10A C10 H10B 109.5 . . ?
C11 C10 H10C 109.5 . . ?
H10A C10 H10C 109.5 . . ?
H10B C10 H10C 109.5 . . ?
C6 C11 C10 110.6(5) . . ?
C6 C11 C12 110.5(5) . . ?
C10 C11 C12 110.6(5) . . ?
C6 C11 H11 108.3 . . ?
C10 C11 H11 108.3 . . ?
C12 C11 H11 108.3 . . ?
C11 C12 H12A 109.5 . . ?
C11 C12 H12B 109.5 . . ?
H12A C12 H12B 109.5 . . ?
C11 C12 H12C 109.5 . . ?
H12A C12 H12C 109.5 . . ?
H12B C12 H12C 109.5 . . ?
C14 C13 C18 119.1(4) . . ?
C14 C13 C19 120.3(4) . . ?
C18 C13 C19 120.4(4) . . ?
C15 C14 C13 119.3(5) . . ?
C15 C14 H14 120.3 . . ?
C13 C14 H14 120.3 . . ?
C16 C15 C14 120.5(5) . . ?
C16 C15 H15 119.7 . . ?
C14 C15 H15 119.7 . . ?
C17 C16 C15 120.5(5) . . ?
C17 C16 H16 119.8 . . ?
C15 C16 H16 119.8 . . ?
C16 C17 C18 119.9(5) . . ?
C16 C17 H17 120.0 . . ?
C18 C17 H17 120.0 . . ?
C17 C18 C13 120.6(5) . . ?
C17 C18 H18 119.7 . . ?
C13 C18 H18 119.7 . . ?
N1 C19 C13 128.3(4) . . ?
N1 C19 C20 115.4(4) . . ?
C13 C19 C20 116.3(3) . . ?
N2 C20 C21 121.2(4) . . ?
N2 C20 C19 113.9(3) . . ?
C21 C20 C19 124.9(4) . . ?
C22 C21 C20 118.4(4) . . ?
C22 C21 H21 120.8 . . ?
C20 C21 H21 120.8 . . ?
C23 C22 C21 119.6(4) . . ?
C23 C22 H22 120.2 . . ?
C21 C22 H22 120.2 . . ?
C24 C23 C22 119.2(4) . . ?
C24 C23 H23 120.4 . . ?
C22 C23 H23 120.4 . . ?
N2 C24 C23 120.5(4) . . ?
N2 C24 C25 113.1(4) . . ?
C23 C24 C25 126.4(4) . . ?
N3 C25 C26 127.5(4) . . ?
N3 C25 C24 115.4(4) . . ?
C26 C25 C24 117.0(4) . . ?
C31 C26 C27 119.2(4) . . ?
C31 C26 C25 120.2(4) . . ?
C27 C26 C25 120.6(4) . . ?
C28 C27 C26 120.8(5) . . ?
C28 C27 H27 119.6 . . ?
C26 C27 H27 119.6 . . ?
C29 C28 C27 119.6(6) . . ?
C29 C28 H28 120.2 . . ?
C27 C28 H28 120.2 . . ?
C28 C29 C30 120.5(5) . . ?
C28 C29 H29 119.7 . . ?
C30 C29 H29 119.7 . . ?
C31 C30 C29 119.7(5) . . ?
C31 C30 H30 120.1 . . ?
C29 C30 H30 120.1 . . ?
C26 C31 C30 120.1(5) . . ?
C26 C31 H31 119.9 . . ?
C30 C31 H31 119.9 . . ?
C37 C32 C33 122.6(4) . . ?
C37 C32 N3 117.4(4) . . ?
C33 C32 N3 119.9(4) . . ?
C34 C33 C32 116.5(5) . . ?
C34 C33 C39 120.5(5) . . ?
C32 C33 C39 123.0(4) . . ?
C35 C34 C33 121.9(5) . . ?
C35 C34 H34 119.0 . . ?
C33 C34 H34 119.0 . . ?
C36 C35 C34 119.5(5) . . ?
C36 C35 H35 120.3 . . ?
C34 C35 H35 120.3 . . ?
C35 C36 C37 122.2(5) . . ?
C35 C36 H36 118.9 . . ?
C37 C36 H36 118.9 . . ?
C36 C37 C32 117.1(5) . . ?
C36 C37 C42 119.2(4) . . ?
C32 C37 C42 123.7(4) . . ?
C39 C38 H38A 109.5 . . ?
C39 C38 H38B 109.5 . . ?
H38A C38 H38B 109.5 . . ?
C39 C38 H38C 109.5 . . ?
H38A C38 H38C 109.5 . . ?
H38B C38 H38C 109.5 . . ?
C33 C39 C40 110.8(5) . . ?
C33 C39 C38 114.1(5) . . ?
C40 C39 C38 110.1(5) . . ?
C33 C39 H39 107.2 . . ?
C40 C39 H39 107.2 . . ?
C38 C39 H39 107.2 . . ?
C39 C40 H40A 109.5 . . ?
C39 C40 H40B 109.5 . . ?
H40A C40 H40B 109.5 . . ?
C39 C40 H40C 109.5 . . ?
H40A C40 H40C 109.5 . . ?
H40B C40 H40C 109.5 . . ?
C42 C41 H41A 109.5 . . ?
C42 C41 H41B 109.5 . . ?
H41A C41 H41B 109.5 . . ?
C42 C41 H41C 109.5 . . ?
H41A C41 H41C 109.5 . . ?
H41B C41 H41C 109.5 . . ?
C41 C42 C37 112.2(4) . . ?
C41 C42 C43 109.6(5) . . ?
C37 C42 C43 110.8(5) . . ?
C41 C42 H42 108.0 . . ?
C37 C42 H42 108.0 . . ?
C43 C42 H42 108.0 . . ?
C42 C43 H43A 109.5 . . ?
C42 C43 H43B 109.5 . . ?
H43A C43 H43B 109.5 . . ?
C42 C43 H43C 109.5 . . ?
H43A C43 H43C 109.5 . . ?
H43B C43 H43C 109.5 . . ?
Cl1 C45 Cl2 113.2(5) . . ?
Cl1 C45 H45A 108.9 . . ?
Cl2 C45 H45A 108.9 . . ?
Cl1 C45 H45B 108.9 . . ?
Cl2 C45 H45B 108.9 . . ?
H45A C45 H45B 107.8 . . ?

loop_
_geom_bond_atom_site_label_1
_geom_bond_atom_site_label_2
_geom_bond_distance
_geom_bond_site_symmetry_2
_geom_bond_publ_flag
Br1 Ni1 2.4498(6) . ?
Cl1 C45 1.704(10) . ?
Ni1 N2 1.978(3) . ?
Ni1 N3 2.176(3) . ?
Ni1 N1 2.192(3) . ?
Ni1 Br2 2.3504(6) . ?
N1 C19 1.282(5) . ?
N1 C1 1.462(5) . ?
N2 C20 1.326(5) . ?
N2 C24 1.343(5) . ?
Cl2 C45 1.741(10) . ?
N3 C25 1.282(5) . ?
N3 C32 1.453(5) . ?
C1 C2 1.403(6) . ?
C1 C6 1.406(6) . ?
C2 C3 1.399(6) . ?
C2 C8 1.515(6) . ?
C3 C4 1.373(7) . ?
C3 H3 0.9400 . ?
C4 C5 1.375(7) . ?
C4 H4 0.9400 . ?
C5 C6 1.391(6) . ?
C5 H5 0.9400 . ?
C6 C11 1.508(7) . ?
C7 C8 1.518(7) . ?
C7 H7A 0.9700 . ?
C7 H7B 0.9700 . ?
C7 H7C 0.9700 . ?
C8 C9 1.525(7) . ?
C8 H8 0.9900 . ?
C9 H9A 0.9700 . ?
C9 H9B 0.9700 . ?
C9 H9C 0.9700 . ?
C10 C11 1.527(8) . ?
C10 H10A 0.9700 . ?
C10 H10B 0.9700 . ?
C10 H10C 0.9700 . ?
C11 C12 1.530(8) . ?
C11 H11 0.9900 . ?
C12 H12A 0.9700 . ?
C12 H12B 0.9700 . ?
C12 H12C 0.9700 . ?
C13 C14 1.391(7) . ?
C13 C18 1.397(6) . ?
C13 C19 1.487(5) . ?
C14 C15 1.387(7) . ?
C14 H14 0.9400 . ?
C15 C16 1.380(8) . ?
C15 H15 0.9400 . ?
C16 C17 1.363(8) . ?
C16 H16 0.9400 . ?
C17 C18 1.377(7) . ?
C17 H17 0.9400 . ?
C18 H18 0.9400 . ?
C19 C20 1.507(6) . ?
C20 C21 1.390(6) . ?
C21 C22 1.382(7) . ?
C21 H21 0.9400 . ?
C22 C23 1.382(6) . ?
C22 H22 0.9400 . ?
C23 C24 1.379(6) . ?
C23 H23 0.9400 . ?
C24 C25 1.498(6) . ?
C25 C26 1.495(6) . ?
C26 C31 1.377(6) . ?
C26 C27 1.399(6) . ?
C27 C28 1.382(8) . ?
C27 H27 0.9400 . ?
C28 C29 1.366(10) . ?
C28 H28 0.9400 . ?
C29 C30 1.392(10) . ?
C29 H29 0.9400 . ?
C30 C31 1.392(7) . ?
C30 H30 0.9400 . ?
C31 H31 0.9400 . ?
C32 C37 1.395(6) . ?
C32 C33 1.409(6) . ?
C33 C34 1.397(7) . ?
C33 C39 1.499(8) . ?
C34 C35 1.379(8) . ?
C34 H34 0.9400 . ?
C35 C36 1.364(8) . ?
C35 H35 0.9400 . ?
C36 C37 1.393(6) . ?
C36 H36 0.9400 . ?
C37 C42 1.521(7) . ?
C38 C39 1.537(9) . ?
C38 H38A 0.9700 . ?
C38 H38B 0.9700 . ?
C38 H38C 0.9700 . ?
C39 C40 1.514(9) . ?
C39 H39 0.9900 . ?
C40 H40A 0.9700 . ?
C40 H40B 0.9700 . ?
C40 H40C 0.9700 . ?
C41 C42 1.504(8) . ?
C41 H41A 0.9700 . ?
C41 H41B 0.9700 . ?
C41 H41C 0.9700 . ?
C42 C43 1.557(9) . ?
C42 H42 0.9900 . ?
C43 H43A 0.9700 . ?
C43 H43B 0.9700 . ?
C43 H43C 0.9700 . ?
C45 H45A 0.9800 . ?
C45 H45B 0.9800 . ?

loop_
_geom_hbond_atom_site_label_D
_geom_hbond_atom_site_label_H
_geom_hbond_atom_site_label_A
_geom_hbond_distance_DH
_geom_hbond_distance_HA
_geom_hbond_distance_DA
_geom_hbond_angle_DHA
_geom_hbond_site_symmetry_A
_geom_hbond_publ_flag
C23 H23 Br2 0.94 2.87 3.515(4) 126.7 1_565 yes
C45 H45A Br1 0.98 2.88 3.791(9) 154.9 . yes

loop_
_geom_torsion_atom_site_label_1
_geom_torsion_atom_site_label_2
_geom_torsion_atom_site_label_3
_geom_torsion_atom_site_label_4
_geom_torsion
_geom_torsion_site_symmetry_1
_geom_torsion_site_symmetry_2
_geom_torsion_site_symmetry_3
_geom_torsion_site_symmetry_4
_geom_torsion_publ_flag
C19 N1 C1 C2 -102.5(5) . . . . ?
Ni1 N1 C1 C2 85.3(4) . . . . ?
C19 N1 C1 C6 80.9(5) . . . . ?
Ni1 N1 C1 C6 -91.3(4) . . . . ?
C6 C1 C2 C3 -3.7(6) . . . . ?
N1 C1 C2 C3 179.9(4) . . . . ?
C6 C1 C2 C8 172.5(4) . . . . ?
N1 C1 C2 C8 -4.0(6) . . . . ?
C1 C2 C3 C4 1.9(7) . . . . ?
C8 C2 C3 C4 -174.4(4) . . . . ?
C2 C3 C4 C5 0.6(7) . . . . ?
C3 C4 C5 C6 -1.5(8) . . . . ?
C4 C5 C6 C1 -0.2(7) . . . . ?
C4 C5 C6 C11 179.3(5) . . . . ?
C2 C1 C6 C5 2.8(6) . . . . ?
N1 C1 C6 C5 179.3(4) . . . . ?
C2 C1 C6 C11 -176.6(4) . . . . ?
N1 C1 C6 C11 -0.1(6) . . . . ?
C3 C2 C8 C7 75.8(5) . . . . ?
C1 C2 C8 C7 -100.3(5) . . . . ?
C3 C2 C8 C9 -48.8(6) . . . . ?
C1 C2 C8 C9 135.1(5) . . . . ?
C5 C6 C11 C10 -61.2(6) . . . . ?
C1 C6 C11 C10 118.2(5) . . . . ?
C5 C6 C11 C12 61.6(6) . . . . ?
C1 C6 C11 C12 -119.0(5) . . . . ?
C18 C13 C14 C15 -1.3(7) . . . . ?
C19 C13 C14 C15 174.1(5) . . . . ?
C13 C14 C15 C16 0.1(8) . . . . ?
C14 C15 C16 C17 0.5(9) . . . . ?
C15 C16 C17 C18 0.2(8) . . . . ?
C16 C17 C18 C13 -1.5(7) . . . . ?
C14 C13 C18 C17 2.1(7) . . . . ?
C19 C13 C18 C17 -173.3(4) . . . . ?
C1 N1 C19 C13 8.4(6) . . . . ?
Ni1 N1 C19 C13 -178.3(3) . . . . ?
C1 N1 C19 C20 -172.2(3) . . . . ?
Ni1 N1 C19 C20 1.1(4) . . . . ?
C14 C13 C19 N1 54.5(6) . . . . ?
C18 C13 C19 N1 -130.1(5) . . . . ?
C14 C13 C19 C20 -124.9(4) . . . . ?
C18 C13 C19 C20 50.5(5) . . . . ?
C24 N2 C20 C21 -0.2(6) . . . . ?
Ni1 N2 C20 C21 158.9(3) . . . . ?
C24 N2 C20 C19 -179.0(4) . . . . ?
Ni1 N2 C20 C19 -19.9(5) . . . . ?
N1 C19 C20 N2 11.5(5) . . . . ?
C13 C19 C20 N2 -169.0(4) . . . . ?
N1 C19 C20 C21 -167.1(4) . . . . ?
C13 C19 C20 C21 12.4(6) . . . . ?
N2 C20 C21 C22 0.2(7) . . . . ?
C19 C20 C21 C22 178.7(4) . . . . ?
C20 C21 C22 C23 -0.6(7) . . . . ?
C21 C22 C23 C24 1.2(8) . . . . ?
C20 N2 C24 C23 0.8(6) . . . . ?
Ni1 N2 C24 C23 -158.3(3) . . . . ?
C20 N2 C24 C25 179.9(4) . . . . ?
Ni1 N2 C24 C25 20.8(5) . . . . ?
C22 C23 C24 N2 -1.2(7) . . . . ?
C22 C23 C24 C25 179.7(4) . . . . ?
C32 N3 C25 C26 -8.9(7) . . . . ?
Ni1 N3 C25 C26 -178.6(3) . . . . ?
C32 N3 C25 C24 168.9(4) . . . . ?
Ni1 N3 C25 C24 -0.8(5) . . . . ?
N2 C24 C25 N3 -12.3(5) . . . . ?
C23 C24 C25 N3 166.8(4) . . . . ?
N2 C24 C25 C26 165.8(4) . . . . ?
C23 C24 C25 C26 -15.1(6) . . . . ?
N3 C25 C26 C31 -49.5(7) . . . . ?
C24 C25 C26 C31 132.7(4) . . . . ?
N3 C25 C26 C27 133.7(5) . . . . ?
C24 C25 C26 C27 -44.1(6) . . . . ?
C31 C26 C27 C28 -1.1(8) . . . . ?
C25 C26 C27 C28 175.7(5) . . . . ?
C26 C27 C28 C29 1.5(9) . . . . ?
C27 C28 C29 C30 -1.4(10) . . . . ?
C28 C29 C30 C31 1.1(10) . . . . ?
C27 C26 C31 C30 0.8(7) . . . . ?
C25 C26 C31 C30 -176.1(4) . . . . ?
C29 C30 C31 C26 -0.8(8) . . . . ?
C25 N3 C32 C37 -81.0(5) . . . . ?
Ni1 N3 C32 C37 87.5(4) . . . . ?
C25 N3 C32 C33 103.1(5) . . . . ?
Ni1 N3 C32 C33 -88.4(5) . . . . ?
C37 C32 C33 C34 4.6(7) . . . . ?
N3 C32 C33 C34 -179.8(4) . . . . ?
C37 C32 C33 C39 -173.4(5) . . . . ?
N3 C32 C33 C39 2.2(7) . . . . ?
C32 C33 C34 C35 -1.3(8) . . . . ?
C39 C33 C34 C35 176.8(5) . . . . ?
C33 C34 C35 C36 -2.6(8) . . . . ?
C34 C35 C36 C37 3.4(8) . . . . ?
C35 C36 C37 C32 -0.2(7) . . . . ?
C35 C36 C37 C42 -178.9(5) . . . . ?
C33 C32 C37 C36 -3.8(7) . . . . ?
N3 C32 C37 C36 -179.6(4) . . . . ?
C33 C32 C37 C42 174.7(5) . . . . ?
N3 C32 C37 C42 -1.0(7) . . . . ?
C34 C33 C39 C40 -74.8(7) . . . . ?
C32 C33 C39 C40 103.1(6) . . . . ?
C34 C33 C39 C38 50.1(7) . . . . ?
C32 C33 C39 C38 -132.0(5) . . . . ?
C36 C37 C42 C41 -65.4(6) . . . . ?
C32 C37 C42 C41 116.1(5) . . . . ?
C36 C37 C42 C43 57.5(6) . . . . ?
C32 C37 C42 C43 -121.0(5) . . . . ?
